data_4102495
loop_
_publ_author_name
'Sergey I. Druzhinin'
'Peter Mayer'
'Dietmar Stalke'
'Rixa von B\"ulow'
'Mathias Noltemeyer'
'Klaas A. Zachariasse'

_publ_contact_author_address
;
Max-Planck-Institut fuer biophysikalische Chemie, Spektroskopie und 
Photochemische Kinetik
D-37070 Goettingen
Germany
;
_publ_contact_author_email kzachar@gwdg.de
_publ_contact_author_name 'Klaas A. Zachariasse'
_publ_section_title
;
 Intramolecular Charge Transfer with
 1-tert-Butyl-6-cyano-1,2,3,4-tetrahydroquinoline (NTC6) and Other
 Aminobenzonitriles. A Comparison of Experimental Vapor Phase Spectra and
 Crystal Structures with Calculations
;
_journal_name_full 'Journal of the American Chemical Society'
_journal_page_first 7730
_journal_page_last 7744
_journal_paper_doi 10.1021/ja101336n
_journal_volume 132
_journal_year 2010
_chemical_formula_sum 'C14 H18 N2'
_chemical_formula_weight 214.31
_chemical_name_systematic
; 
 ? 
;
_space_group_IT_number 19
_symmetry_cell_setting orthorhombic
_symmetry_space_group_name_Hall 'P 2ac 2ab'
_symmetry_space_group_name_H-M 'P 21 21 21'
_atom_sites_solution_hydrogens geom
_atom_sites_solution_primary direct
_atom_sites_solution_secondary difmap
_audit_creation_method SHELXL-97
_cell_angle_alpha 90.00
_cell_angle_beta 90.00
_cell_angle_gamma 90.00
_cell_formula_units_Z 4
_cell_length_a 8.866(2)
_cell_length_b 11.297(3)
_cell_length_c 11.831(3)
_cell_measurement_temperature 133(2)
_cell_volume 1185.0(5)
_computing_structure_refinement 'SHELXL-97 (Sheldrick, 1997)'
_computing_structure_solution 'SHELXS-97 (Sheldrick, 1990)'
_diffrn_ambient_temperature 133(2)
_diffrn_measured_fraction_theta_full 0.994
_diffrn_measured_fraction_theta_max 0.994
_diffrn_measurement_device_type 'BRUKER SMART'
_diffrn_radiation_monochromator graphite
_diffrn_radiation_source 'fine-focus sealed tube'
_diffrn_radiation_type MoK\a
_diffrn_radiation_wavelength 0.71073
_diffrn_reflns_av_R_equivalents 0.0416
_diffrn_reflns_av_sigmaI/netI 0.0240
_diffrn_reflns_limit_h_max 11
_diffrn_reflns_limit_h_min -11
_diffrn_reflns_limit_k_max 14
_diffrn_reflns_limit_k_min -14
_diffrn_reflns_limit_l_max 15
_diffrn_reflns_limit_l_min -11
_diffrn_reflns_number 15768
_diffrn_reflns_theta_full 27.59
_diffrn_reflns_theta_max 27.59
_diffrn_reflns_theta_min 2.49
_exptl_absorpt_coefficient_mu 0.071
_exptl_absorpt_correction_T_max 0.9859
_exptl_absorpt_correction_T_min 0.9789
_exptl_absorpt_correction_type none
_exptl_crystal_density_diffrn 1.201
_exptl_crystal_density_method 'not measured'
_exptl_crystal_F_000 464
_exptl_crystal_size_max 0.30
_exptl_crystal_size_mid 0.20
_exptl_crystal_size_min 0.20
_refine_diff_density_max 0.185
_refine_diff_density_min -0.171
_refine_diff_density_rms 0.037
_refine_ls_abs_structure_details 'Flack H D (1983), Acta Cryst. A39, 876-881'
_refine_ls_abs_structure_Flack 0.00
_refine_ls_extinction_method none
_refine_ls_goodness_of_fit_ref 0.979
_refine_ls_hydrogen_treatment mixed
_refine_ls_matrix_type full
_refine_ls_number_parameters 148
_refine_ls_number_reflns 2734
_refine_ls_number_restraints 0
_refine_ls_restrained_S_all 0.979
_refine_ls_R_factor_all 0.0353
_refine_ls_R_factor_gt 0.0328
_refine_ls_shift/su_max 0.000
_refine_ls_shift/su_mean 0.000
_refine_ls_structure_factor_coef Fsqd
_refine_ls_weighting_details 'calc w=1/[\s^2^(Fo^2^)+(0.0580P)^2^+0.1570P] where P=(Fo^2^+2Fc^2^)/3'
_refine_ls_weighting_scheme calc
_refine_ls_wR_factor_gt 0.0856
_refine_ls_wR_factor_ref 0.0875
_reflns_number_gt 2576
_reflns_number_total 2734
_reflns_threshold_expression >2sigma(I)
_cod_data_source_file ja101336n_si_001.cif
_cod_data_source_block ntm
_cod_database_code 4102495

loop_
_symmetry_equiv_pos_as_xyz
'x, y, z'
'-x+1/2, -y, z+1/2'
'-x, y+1/2, -z+1/2'
'x+1/2, -y+1/2, -z'

loop_
_atom_site_label
_atom_site_type_symbol
_atom_site_fract_x
_atom_site_fract_y
_atom_site_fract_z
_atom_site_U_iso_or_equiv
_atom_site_adp_type
_atom_site_occupancy
_atom_site_symmetry_multiplicity
_atom_site_calc_flag
_atom_site_refinement_flags
C1 C -0.39420(13) 0.46372(10) 0.60811(10) 0.0209(2) Uani 1 1 d .
C2 C -0.27500(13) 0.41859(10) 0.54363(10) 0.0199(2) Uani 1 1 d .
H2A H -0.2899 0.3485 0.5006 0.024 Uiso 1 1 calc R
C3 C -0.13628(13) 0.47380(10) 0.54125(9) 0.0193(2) Uani 1 1 d .
C4 C -0.11122(12) 0.57940(9) 0.60371(9) 0.0177(2) Uani 1 1 d .
C5 C -0.23426(12) 0.62571(9) 0.66492(10) 0.0199(2) Uani 1 1 d .
H5A H -0.2224 0.6979 0.7051 0.024 Uiso 1 1 calc R
C6 C -0.37144(13) 0.56835(10) 0.66764(10) 0.0212(2) Uani 1 1 d .
H6A H -0.4517 0.6008 0.7109 0.025 Uiso 1 1 calc R
N7 N 0.03037(11) 0.62891(8) 0.60330(8) 0.0194(2) Uani 1 1 d .
C8 C 0.12949(13) 0.61310(10) 0.50419(10) 0.0232(2) Uani 1 1 d .
H8A H 0.2263 0.5783 0.5295 0.028 Uiso 1 1 calc R
H8B H 0.1515 0.6917 0.4710 0.028 Uiso 1 1 calc R
C9 C 0.06214(14) 0.53458(11) 0.41376(10) 0.0244(2) Uani 1 1 d .
H9A H 0.1417 0.5086 0.3605 0.029 Uiso 1 1 calc R
H9B H -0.0153 0.5787 0.3707 0.029 Uiso 1 1 calc R
C10 C -0.00870(13) 0.42771(10) 0.47117(10) 0.0227(2) Uani 1 1 d .
H10A H -0.0463 0.3709 0.4141 0.027 Uiso 1 1 calc R
H10B H 0.0663 0.3870 0.5195 0.027 Uiso 1 1 calc R
C11 C -0.53591(13) 0.40316(10) 0.61495(11) 0.0236(3) Uani 1 1 d .
N12 N -0.64911(12) 0.35406(10) 0.62268(10) 0.0306(3) Uani 1 1 d .
C13 C 0.08175(12) 0.71773(9) 0.68839(10) 0.0208(2) Uani 1 1 d .
C14 C 0.03882(14) 0.67927(11) 0.80835(10) 0.0256(3) Uani 1 1 d .
H14A H 0.0671 0.5962 0.8196 0.038 Uiso 1 1 calc R
H14B H -0.0702 0.6882 0.8189 0.038 Uiso 1 1 calc R
H14C H 0.0922 0.7288 0.8634 0.038 Uiso 1 1 calc R
C15 C 0.02338(16) 0.84173(10) 0.66060(12) 0.0311(3) Uani 1 1 d .
H15A H 0.0542 0.8633 0.5838 0.047 Uiso 1 1 calc R
H15B H 0.0655 0.8987 0.7145 0.047 Uiso 1 1 calc R
H15C H -0.0869 0.8426 0.6657 0.047 Uiso 1 1 calc R
C16 C 0.25521(14) 0.72153(12) 0.68777(12) 0.0326(3) Uani 1 1 d .
H16A H 0.2950 0.6422 0.7029 0.049 Uiso 1 1 calc R
H16B H 0.2905 0.7763 0.7463 0.049 Uiso 1 1 calc R
H16C H 0.2906 0.7486 0.6137 0.049 Uiso 1 1 calc R

loop_
_atom_site_aniso_label
_atom_site_aniso_U_11
_atom_site_aniso_U_22
_atom_site_aniso_U_33
_atom_site_aniso_U_23
_atom_site_aniso_U_13
_atom_site_aniso_U_12
C1 0.0198(5) 0.0222(5) 0.0208(5) 0.0035(4) -0.0036(4) -0.0015(4)
C2 0.0232(5) 0.0181(5) 0.0182(5) 0.0003(4) -0.0047(4) -0.0004(4)
C3 0.0227(5) 0.0184(5) 0.0166(5) 0.0018(4) -0.0013(4) 0.0017(4)
C4 0.0199(5) 0.0176(5) 0.0154(5) 0.0018(4) -0.0013(4) 0.0001(4)
C5 0.0218(5) 0.0183(5) 0.0197(5) -0.0015(4) -0.0015(4) 0.0011(4)
C6 0.0202(5) 0.0236(5) 0.0198(5) 0.0016(4) 0.0000(4) 0.0023(4)
N7 0.0206(5) 0.0195(4) 0.0182(4) -0.0024(4) 0.0026(4) -0.0019(3)
C8 0.0240(5) 0.0226(5) 0.0229(6) -0.0020(4) 0.0075(5) -0.0032(4)
C9 0.0292(6) 0.0244(5) 0.0196(5) -0.0013(4) 0.0054(5) 0.0004(5)
C10 0.0251(5) 0.0201(5) 0.0228(6) -0.0036(4) 0.0018(4) 0.0009(4)
C11 0.0229(6) 0.0234(5) 0.0245(6) 0.0002(4) -0.0025(5) 0.0010(4)
N12 0.0243(5) 0.0297(5) 0.0378(6) -0.0013(5) -0.0009(4) -0.0034(4)
C13 0.0224(5) 0.0188(5) 0.0213(5) -0.0020(4) 0.0007(4) -0.0020(4)
C14 0.0289(6) 0.0278(6) 0.0202(5) -0.0016(5) -0.0024(5) -0.0063(5)
C15 0.0444(7) 0.0177(5) 0.0312(7) 0.0000(5) -0.0034(6) -0.0016(5)
C16 0.0234(6) 0.0393(7) 0.0351(7) -0.0106(6) 0.0018(5) -0.0095(5)

loop_
_atom_type_symbol
_atom_type_description
_atom_type_scat_dispersion_real
_atom_type_scat_dispersion_imag
_atom_type_scat_source
C C 0.0033 0.0016 'International Tables Vol C Tables 4.2.6.8 and 6.1.1.4'
H H 0.0000 0.0000 'International Tables Vol C Tables 4.2.6.8 and 6.1.1.4'
N N 0.0061 0.0033 'International Tables Vol C Tables 4.2.6.8 and 6.1.1.4'

loop_
_geom_angle_atom_site_label_1
_geom_angle_atom_site_label_2
_geom_angle_atom_site_label_3
_geom_angle
C6 C1 C2 118.43(10)
C6 C1 C11 120.30(11)
C2 C1 C11 121.26(11)
C3 C2 C1 121.31(10)
C2 C3 C4 120.56(10)
C2 C3 C10 121.88(10)
C4 C3 C10 117.53(10)
N7 C4 C5 123.88(10)
N7 C4 C3 118.86(10)
C5 C4 C3 117.24(10)
C6 C5 C4 121.35(10)
C5 C6 C1 121.05(11)
C4 N7 C8 119.82(9)
C4 N7 C13 123.37(9)
C8 N7 C13 115.81(9)
N7 C8 C9 113.44(10)
C8 C9 C10 108.22(9)
C3 C10 C9 106.47(9)
N12 C11 C1 178.63(14)
N7 C13 C15 111.57(10)
N7 C13 C14 111.00(9)
C15 C13 C14 112.01(10)
N7 C13 C16 108.70(9)
C15 C13 C16 108.16(10)
C14 C13 C16 105.11(10)

loop_
_geom_bond_atom_site_label_1
_geom_bond_atom_site_label_2
_geom_bond_distance
C1 C6 1.3906(16)
C1 C2 1.3996(17)
C1 C11 1.4329(16)
C2 C3 1.3793(16)
C3 C4 1.4207(15)
C3 C10 1.4960(16)
C4 N7 1.3744(14)
C4 C5 1.4101(15)
C5 C6 1.3784(15)
N7 C8 1.4762(15)
N7 C13 1.4925(14)
C8 C9 1.5126(17)
C9 C10 1.5209(17)
C11 N12 1.1504(16)
C13 C15 1.5291(16)
C13 C14 1.5324(17)
C13 C16 1.5386(16)

loop_
_cod_related_entry_id
_cod_related_entry_database
_cod_related_entry_code
1 ChemSpider 21378351
